data_1549207
loop_
_publ_author_name
'Samandar Sangari, Mozhgan'
'Golbon Haghighi, Mohsen'
'Nabavizadeh, S. Masoud'
'Pfitzner, Arno'
'Rashidi, Mehdi'

_publ_section_title
;
 Influence of ancillary ligands on the photophysical properties of
 cyclometalated organoplatinum(ii) complexes
;
_journal_issue 11
_journal_name_full 'New Journal of Chemistry'
_journal_page_first 8661
_journal_paper_doi 10.1039/C7NJ04888B
_journal_volume 42
_journal_year 2018
_chemical_formula_sum 'C33 H28 N P Pt'
_chemical_formula_weight 664.6
_space_group_IT_number 2
_space_group_name_Hall '-P 1'
_space_group_name_H-M_alt 'P -1'
_symmetry_cell_setting triclinic
_symmetry_Int_Tables_number 2
_symmetry_space_group_name_Hall '-P 1'
_symmetry_space_group_name_H-M 'P -1'
_audit_update_record
;
2018-03-29 deposited with the CCDC.
2018-04-04 downloaded from the CCDC.
;
_cell_angle_alpha 95.334(2)
_cell_angle_beta 100.0756(18)
_cell_angle_gamma 99.549(2)
_cell_formula_units_Z 2
_cell_length_a 10.8827(3)
_cell_length_b 11.0853(4)
_cell_length_c 11.3916(2)
_cell_measurement_reflns_used 12126
_cell_measurement_temperature 122.99(10)
_cell_measurement_theta_max 32.12
_cell_measurement_theta_min 3.49
_cell_volume 1323.75(7)
_computing_cell_refinement 'CrysAlisPro 1.171.38.42b (Rigaku OD, 2015)'
_computing_data_collection 'CrysAlisPro 1.171.38.42b (Rigaku OD, 2015)'
_computing_data_reduction 'CrysAlisPro 1.171.38.42b (Rigaku OD, 2015)'
_computing_molecular_graphics Mercury
_computing_publication_material 'Jana2006 Version 12/03/2018'
_computing_structure_refinement 'Jana2006 Version 12/03/2018'
_computing_structure_solution 'Superflip in Jana2006 Version 12/03/2018'
_diffrn_ambient_temperature 122.99
_diffrn_detector 'CCD plate'
_diffrn_detector_area_resol_mean 15.9702
_diffrn_measured_fraction_theta_full 0.99
_diffrn_measured_fraction_theta_max 0.99
_diffrn_measurement_device 'four-circle diffractometer'
_diffrn_measurement_device_type 'SuperNova, Single source at offset, Eos'
_diffrn_measurement_method '\w scans'
_diffrn_radiation_monochromator mirror
_diffrn_radiation_probe x-ray
_diffrn_radiation_source 'X-ray tube'
_diffrn_radiation_type 'Mo K\a'
_diffrn_radiation_wavelength 0.71073
_diffrn_reflns_av_R_equivalents 0.0282
_diffrn_reflns_av_unetI/netI 0.0284
_diffrn_reflns_limit_h_max 13
_diffrn_reflns_limit_h_min -13
_diffrn_reflns_limit_k_max 13
_diffrn_reflns_limit_k_min -13
_diffrn_reflns_limit_l_max 14
_diffrn_reflns_limit_l_min -14
_diffrn_reflns_number 14350
_diffrn_reflns_theta_full 26.37
_diffrn_reflns_theta_max 26.37
_diffrn_reflns_theta_min 2.96
_diffrn_source 'micro-focus sealed X-ray tube'
_exptl_absorpt_coefficient_mu 5.383
_exptl_absorpt_correction_T_max 0.718
_exptl_absorpt_correction_T_min 0.466
_exptl_absorpt_correction_type gaussian
_exptl_absorpt_process_details
;
CrysAlisPro 1.171.38.42b (Rigaku Oxford Diffraction, 2015)
Numerical absorption correction based on gaussian integration over
            a multifaceted crystal model
Empirical absorption correction using spherical harmonics,
 implemented in SCALE3 ABSPACK scaling algorithm.
;
_exptl_crystal_colour 'clear intense yellow'
_exptl_crystal_density_diffrn 1.6675
_exptl_crystal_description irregular
_exptl_crystal_F_000 652
_exptl_crystal_size_max 0.195
_exptl_crystal_size_mid 0.117
_exptl_crystal_size_min 0.079
_refine_diff_density_max 0.59
_refine_diff_density_min -0.60
_refine_ls_extinction_method none
_refine_ls_goodness_of_fit_gt 1.34
_refine_ls_goodness_of_fit_ref 1.33
_refine_ls_hydrogen_treatment constr
_refine_ls_number_constraints 112
_refine_ls_number_parameters 325
_refine_ls_number_reflns 5357
_refine_ls_number_restraints 0
_refine_ls_R_factor_all 0.0208
_refine_ls_R_factor_gt 0.0177
_refine_ls_shift/su_max 0.0014
_refine_ls_shift/su_mean 0.0001
_refine_ls_structure_factor_coef Fsqd
_refine_ls_weighting_details w=1/(\s^2^(I)+0.0004I^2^)
_refine_ls_weighting_scheme sigma
_refine_ls_wR_factor_gt 0.0449
_refine_ls_wR_factor_ref 0.0459
_reflns_number_gt 5053
_reflns_number_total 5357
_reflns_threshold_expression I>3\s(I)
_cod_data_source_file c7nj04888b2.cif
_cod_data_source_block I_CCDC2
_cod_depositor_comments
;
The following automatic conversions were performed:

'_diffrn_radiation_probe' value 'X-ray' changed to 'x-ray' according
to
/home/data/users/saulius/crontab/automatic-downloads/rss-feeds/RSC/lib/dictionaries/cif_core.dic
dictionary named 'cif_core.dic' version 2.4.2 from 2011-04-26.

Automatic conversion script
Id: cif_fix_values 4973 2017-02-22 13:04:09Z antanas 

 Adding full bibliography for 1549205--1549207.cif.
;
_cod_original_formula_sum 'C33 H28 N1 P1 Pt1'
_cod_database_code 1549207

loop_
_space_group_symop_id
_space_group_symop_operation_xyz
1 x,y,z
2 -x,-y,-z

loop_
_atom_site_label
_atom_site_type_symbol
_atom_site_fract_x
_atom_site_fract_y
_atom_site_fract_z
_atom_site_adp_type
_atom_site_U_iso_or_equiv
_atom_site_site_symmetry_multiplicity
_atom_site_occupancy
_atom_site_calc_flag
Pt1 Pt 0.243984(8) 0.373855(8) 0.225097(7) Uani 0.01424(4) 2 1 d
P1 P 0.21736(6) 0.53818(6) 0.35114(6) Uani 0.01443(19) 2 1 d
N N 0.4250(2) 0.4363(2) 0.18148(19) Uani 0.0171(7) 2 1 d
C1 C 0.2586(2) 0.2213(2) 0.1152(2) Uani 0.0177(8) 2 1 d
C13 C 0.5083(2) 0.5408(2) 0.2207(2) Uani 0.0202(8) 2 1 d
C40 C 0.3507(2) 0.6646(2) 0.4114(2) Uani 0.0157(7) 2 1 d
C23 C -0.1454(3) 0.1594(3) 0.3241(2) Uani 0.0248(9) 2 1 d
C26 C -0.2636(3) 0.0940(3) 0.3599(3) Uani 0.0383(11) 2 1 d
C54 C -0.0425(3) 0.7661(3) 0.3039(3) Uani 0.0240(9) 2 1 d
C44 C 0.4764(2) 0.8606(2) 0.3952(2) Uani 0.0230(9) 2 1 d
C22 C -0.1502(3) 0.2534(3) 0.2515(2) Uani 0.0232(9) 2 1 d
C24 C -0.0278(3) 0.1295(3) 0.3629(2) Uani 0.0255(9) 2 1 d
C43 C 0.5659(3) 0.8469(3) 0.4932(3) Uani 0.0273(9) 2 1 d
C52 C -0.0170(3) 0.6875(3) 0.1082(2) Uani 0.0233(9) 2 1 d
C4 C 0.3124(3) 0.0345(3) -0.0459(2) Uani 0.0283(10) 2 1 d
C53 C -0.0712(3) 0.7622(3) 0.1800(3) Uani 0.0258(9) 2 1 d
C3 C 0.2052(3) 0.0163(3) 0.0024(3) Uani 0.0281(9) 2 1 d
C8 C 0.6000(3) 0.2786(3) -0.0198(3) Uani 0.0286(10) 2 1 d
C45 C 0.3689(2) 0.7710(2) 0.3551(2) Uani 0.0191(8) 2 1 d
C12 C 0.6251(3) 0.5675(3) 0.1870(2) Uani 0.0236(9) 2 1 d
C11 C 0.6588(3) 0.4835(3) 0.1075(3) Uani 0.0258(9) 2 1 d
C41 C 0.4409(2) 0.6517(2) 0.5100(2) Uani 0.0211(8) 2 1 d
C21 C -0.0409(2) 0.3144(2) 0.2193(2) Uani 0.0187(8) 2 1 d
C50 C 0.0981(2) 0.6218(2) 0.2851(2) Uani 0.0160(7) 2 1 d
C7 C 0.5158(3) 0.1719(3) -0.0567(2) Uani 0.0292(10) 2 1 d
C55 C 0.0425(2) 0.6968(2) 0.3568(2) Uani 0.0198(8) 2 1 d
C20 C 0.0796(2) 0.2868(2) 0.2597(2) Uani 0.0179(8) 2 1 d
C51 C 0.0671(2) 0.6180(2) 0.1613(2) Uani 0.0195(8) 2 1 d
C25 C 0.0808(3) 0.1909(2) 0.3321(2) Uani 0.0243(9) 2 1 d
C30 C 0.1691(2) 0.4917(2) 0.4877(2) Uani 0.0199(8) 2 1 d
C2 C 0.1777(3) 0.1082(2) 0.0819(2) Uani 0.0232(9) 2 1 d
C42 C 0.5477(3) 0.7423(3) 0.5503(3) Uani 0.0274(9) 2 1 d
C6 C 0.3705(2) 0.2383(2) 0.0671(2) Uani 0.0197(8) 2 1 d
C5 C 0.3994(3) 0.1471(3) -0.0134(2) Uani 0.0234(9) 2 1 d
C9 C 0.5750(3) 0.3726(3) 0.0637(2) Uani 0.0225(9) 2 1 d
C10 C 0.4587(2) 0.3509(2) 0.1041(2) Uani 0.0183(8) 2 1 d
H1c2 H 0.101367 0.092316 0.113818 Uiso 0.0278 2 1 d
H1c3 H 0.147324 -0.061233 -0.018649 Uiso 0.0337 2 1 d
H1c4 H 0.32828 -0.028929 -0.101503 Uiso 0.034 2 1 d
H1c7 H 0.534626 0.11111 -0.113255 Uiso 0.0351 2 1 d
H1c8 H 0.677569 0.291815 -0.049918 Uiso 0.0343 2 1 d
H1c11 H 0.739057 0.501 0.082526 Uiso 0.0309 2 1 d
H1c12 H 0.681903 0.643957 0.218676 Uiso 0.0283 2 1 d
H1c13 H 0.48616 0.600913 0.275587 Uiso 0.0242 2 1 d
H1c21 H -0.048188 0.377638 0.167733 Uiso 0.0225 2 1 d
H1c22 H -0.230315 0.276592 0.223014 Uiso 0.0278 2 1 d
H1c26 H -0.336046 0.124221 0.321255 Uiso 0.0459 2 1 d
H2c26 H -0.274375 0.006978 0.335811 Uiso 0.0459 2 1 d
H3c26 H -0.255567 0.109169 0.445528 Uiso 0.0459 2 1 d
H1c24 H -0.021576 0.064407 0.412453 Uiso 0.0306 2 1 d
H1c25 H 0.160378 0.167181 0.361401 Uiso 0.0291 2 1 d
H1c30 H 0.227933 0.445168 0.526167 Uiso 0.0239 2 1 d
H2c30 H 0.168245 0.563689 0.541173 Uiso 0.0239 2 1 d
H3c30 H 0.085582 0.441723 0.467924 Uiso 0.0239 2 1 d
H1c41 H 0.428847 0.579569 0.550312 Uiso 0.0254 2 1 d
H1c42 H 0.609567 0.732689 0.618228 Uiso 0.0329 2 1 d
H1c43 H 0.640226 0.909558 0.521315 Uiso 0.0328 2 1 d
H1c44 H 0.48907 0.932776 0.355019 Uiso 0.0276 2 1 d
H1c45 H 0.306395 0.78192 0.288167 Uiso 0.0229 2 1 d
H1c54 H -0.081591 0.816861 0.353547 Uiso 0.0287 2 1 d
H1c53 H -0.128617 0.811439 0.144087 Uiso 0.031 2 1 d
H1c55 H 0.062753 0.700698 0.442696 Uiso 0.0237 2 1 d
H1c51 H 0.104568 0.566047 0.11124 Uiso 0.0234 2 1 d
H1c52 H -0.037417 0.683759 0.022352 Uiso 0.028 2 1 d

loop_
_atom_site_aniso_label
_atom_site_aniso_type_symbol
_atom_site_aniso_U_11
_atom_site_aniso_U_22
_atom_site_aniso_U_33
_atom_site_aniso_U_12
_atom_site_aniso_U_13
_atom_site_aniso_U_23
Pt1 Pt 0.01259(6) 0.01390(6) 0.01555(6) 0.00151(4) 0.00186(4) 0.00169(4)
P1 P 0.0131(3) 0.0152(3) 0.0147(3) 0.0010(2) 0.0030(3) 0.0026(3)
N N 0.0166(10) 0.0189(11) 0.0158(10) 0.0038(9) 0.0027(9) 0.0029(9)
C1 C 0.0195(13) 0.0163(13) 0.0162(12) 0.0061(10) -0.0017(10) 0.0016(10)
C13 C 0.0183(13) 0.0195(13) 0.0230(13) 0.0040(10) 0.0035(11) 0.0040(11)
C40 C 0.0135(11) 0.0153(12) 0.0181(12) 0.0029(10) 0.0042(10) -0.0019(10)
C23 C 0.0280(15) 0.0211(14) 0.0210(14) -0.0086(11) 0.0109(12) -0.0070(11)
C26 C 0.0405(18) 0.0352(18) 0.0370(18) -0.0092(15) 0.0220(16) -0.0053(15)
C54 C 0.0232(14) 0.0213(14) 0.0280(15) 0.0074(11) 0.0052(12) 0.0002(12)
C44 C 0.0227(13) 0.0193(14) 0.0259(14) -0.0022(11) 0.0061(11) 0.0052(12)
C22 C 0.0184(13) 0.0246(14) 0.0233(14) 0.0009(11) 0.0027(11) -0.0052(12)
C24 C 0.0337(15) 0.0217(14) 0.0194(13) -0.0027(12) 0.0069(12) 0.0039(11)
C43 C 0.0185(13) 0.0246(15) 0.0339(16) -0.0049(11) 0.0009(12) 0.0023(13)
C52 C 0.0240(13) 0.0248(14) 0.0199(13) 0.0030(11) 0.0010(11) 0.0049(11)
C4 C 0.0389(17) 0.0253(15) 0.0217(14) 0.0189(13) -0.0017(13) -0.0015(12)
C53 C 0.0193(13) 0.0232(14) 0.0356(16) 0.0061(11) 0.0017(12) 0.0098(13)
C3 C 0.0350(16) 0.0173(14) 0.0274(15) 0.0048(12) -0.0043(13) -0.0005(12)
C8 C 0.0269(15) 0.0390(17) 0.0259(15) 0.0168(13) 0.0106(12) 0.0058(13)
C45 C 0.0175(12) 0.0215(13) 0.0182(12) 0.0024(10) 0.0041(10) 0.0032(11)
C12 C 0.0192(13) 0.0258(15) 0.0251(14) 0.0011(11) 0.0041(11) 0.0058(12)
C11 C 0.0191(13) 0.0350(16) 0.0273(15) 0.0078(12) 0.0093(12) 0.0113(13)
C41 C 0.0215(13) 0.0204(13) 0.0207(13) 0.0031(11) 0.0018(11) 0.0041(11)
C21 C 0.0185(12) 0.0172(13) 0.0188(12) 0.0006(10) 0.0027(10) 0.0005(11)
C50 C 0.0130(11) 0.0129(12) 0.0203(13) -0.0010(9) 0.0018(10) 0.0020(10)
C7 C 0.0401(17) 0.0334(17) 0.0207(14) 0.0220(14) 0.0089(13) 0.0043(13)
C55 C 0.0193(13) 0.0176(13) 0.0203(13) 0.0011(10) 0.0026(11) -0.0020(11)
C20 C 0.0190(12) 0.0152(12) 0.0174(12) -0.0016(10) 0.0033(10) 0.0001(10)
C51 C 0.0181(12) 0.0203(13) 0.0194(13) 0.0023(10) 0.0037(11) 0.0010(11)
C25 C 0.0229(14) 0.0222(14) 0.0258(14) 0.0014(11) 0.0005(12) 0.0061(12)
C30 C 0.0208(13) 0.0225(14) 0.0168(12) 0.0023(11) 0.0058(11) 0.0035(11)
C2 C 0.0231(14) 0.0211(14) 0.0232(14) 0.0035(11) -0.0001(11) 0.0014(11)
C42 C 0.0214(14) 0.0301(15) 0.0264(15) 0.0008(12) -0.0036(12) 0.0040(12)
C6 C 0.0240(13) 0.0206(13) 0.0147(12) 0.0090(11) -0.0011(11) 0.0043(11)
C5 C 0.0296(15) 0.0234(14) 0.0184(13) 0.0134(12) -0.0005(11) 0.0032(11)
C9 C 0.0225(13) 0.0279(15) 0.0210(13) 0.0106(12) 0.0069(11) 0.0075(12)
C10 C 0.0180(12) 0.0235(14) 0.0159(12) 0.0088(11) 0.0022(10) 0.0070(11)

loop_
_atom_type_symbol
_atom_type_scat_dispersion_real
_atom_type_scat_dispersion_imag
_atom_type_scat_source
C 0.0033 0.0016 'International Tables Vol C tables 4.2.6.8 and 6.1.1.1'
H 0.0000 0.0000 'International Tables Vol C tables 4.2.6.8 and 6.1.1.1'
N 0.0061 0.0033 'International Tables Vol C tables 4.2.6.8 and 6.1.1.1'
P 0.1023 0.0942 'International Tables Vol C tables 4.2.6.8 and 6.1.1.1'
Pt -1.7033 8.3905 'International Tables Vol C tables 4.2.6.8 and 6.1.1.1'

loop_
_geom_angle_atom_site_label_1
_geom_angle_atom_site_label_2
_geom_angle_atom_site_label_3
_geom_angle
P1 Pt1 N 103.09(6)
P1 Pt1 C1 176.67(6)
P1 Pt1 C20 85.63(7)
N Pt1 C1 80.20(8)
N Pt1 C20 170.44(9)
C1 Pt1 C20 91.05(9)
Pt1 P1 C40 120.17(8)
Pt1 P1 C50 114.19(7)
Pt1 P1 C30 112.43(8)
C40 P1 C50 101.06(10)
C40 P1 C30 101.67(10)
C50 P1 C30 105.50(11)
Pt1 N C13 130.08(18)
Pt1 N C10 112.50(14)
C13 N C10 117.4(2)
Pt1 C1 C2 130.6(2)
Pt1 C1 C6 112.61(14)
C2 C1 C6 116.7(2)
N C13 C12 123.8(2)
N C13 H1c13 118.14
C12 C13 H1c13 118.11
P1 C40 C45 121.09(16)
P1 C40 C41 119.73(17)
C45 C40 C41 119.02(18)
C26 C23 C22 121.2(3)
C26 C23 C24 121.6(3)
C22 C23 C24 117.2(3)
C23 C26 H1c26 109.5
C23 C26 H2c26 109.48
C23 C26 H3c26 109.45
H1c26 C26 H2c26 109.49
H1c26 C26 H3c26 109.46
H2c26 C26 H3c26 109.44
C53 C54 C55 120.4(3)
C53 C54 H1c54 119.81
C55 C54 H1c54 119.77
C43 C44 C45 120.3(2)
C43 C44 H1c44 119.87
C45 C44 H1c44 119.84
C23 C22 C21 121.2(3)
C23 C22 H1c22 119.44
C21 C22 H1c22 119.4
C23 C24 C25 121.6(3)
C23 C24 H1c24 119.18
C25 C24 H1c24 119.21
C44 C43 C42 119.7(3)
C44 C43 H1c43 120.17
C42 C43 H1c43 120.16
C53 C52 C51 119.4(2)
C53 C52 H1c52 120.3
C51 C52 H1c52 120.29
C3 C4 C5 119.5(3)
C3 C4 H1c4 120.19
C5 C4 H1c4 120.26
C54 C53 C52 120.0(3)
C54 C53 H1c53 120.05
C52 C53 H1c53 119.96
C4 C3 C2 121.6(3)
C4 C3 H1c3 119.15
C2 C3 H1c3 119.21
C7 C8 C9 121.0(3)
C7 C8 H1c8 119.52
C9 C8 H1c8 119.51
C40 C45 C44 120.3(2)
C40 C45 H1c45 119.85
C44 C45 H1c45 119.84
C13 C12 C11 119.4(3)
C13 C12 H1c12 120.29
C11 C12 H1c12 120.36
C12 C11 C9 119.2(3)
C12 C11 H1c11 120.39
C9 C11 H1c11 120.44
C40 C41 C42 120.3(2)
C40 C41 H1c41 119.85
C42 C41 H1c41 119.83
C22 C21 C20 122.3(2)
C22 C21 H1c21 118.79
C20 C21 H1c21 118.86
P1 C50 C55 121.14(17)
P1 C50 C51 119.94(18)
C55 C50 C51 118.8(2)
C8 C7 C5 121.7(3)
C8 C7 H1c7 119.15
C5 C7 H1c7 119.16
C54 C55 C50 120.0(2)
C54 C55 H1c55 120
C50 C55 H1c55 120.04
Pt1 C20 C21 125.65(17)
Pt1 C20 C25 119.39(19)
C21 C20 C25 114.9(2)
C52 C51 C50 121.4(2)
C52 C51 H1c51 119.3
C50 C51 H1c51 119.27
C24 C25 C20 122.7(3)
C24 C25 H1c25 118.67
C20 C25 H1c25 118.66
P1 C30 H1c30 109.5
P1 C30 H2c30 109.48
P1 C30 H3c30 109.49
H1c30 C30 H2c30 109.46
H1c30 C30 H3c30 109.47
H2c30 C30 H3c30 109.44
C1 C2 C3 121.3(3)
C1 C2 H1c2 119.38
C3 C2 H1c2 119.36
C43 C42 C41 120.4(3)
C43 C42 H1c42 119.78
C41 C42 H1c42 119.85
C1 C6 C5 122.7(2)
C1 C6 C10 118.2(2)
C5 C6 C10 119.0(2)
C4 C5 C7 123.0(3)
C4 C5 C6 118.0(3)
C7 C5 C6 118.9(2)
C8 C9 C11 123.9(3)
C8 C9 C10 117.9(2)
C11 C9 C10 118.2(3)
N C10 C6 116.4(2)
N C10 C9 122.1(2)
C6 C10 C9 121.5(2)

loop_
_geom_bond_atom_site_label_1
_geom_bond_atom_site_label_2
_geom_bond_distance
Pt1 P1 2.3018(7)
Pt1 N 2.135(2)
Pt1 C1 2.054(2)
Pt1 C20 2.008(2)
P1 C40 1.827(2)
P1 C50 1.816(2)
P1 C30 1.818(2)
N C13 1.333(3)
N C10 1.372(3)
C1 C2 1.385(3)
C1 C6 1.413(3)
C13 C12 1.385(4)
C13 H1c13 0.96
C40 C45 1.396(3)
C40 C41 1.392(3)
C23 C26 1.509(5)
C23 C22 1.391(4)
C23 C24 1.383(5)
C26 H1c26 0.9598
C26 H2c26 0.96
C26 H3c26 0.9603
C54 C53 1.386(5)
C54 C55 1.391(4)
C54 H1c54 0.9602
C44 C43 1.385(4)
C44 C45 1.381(3)
C44 H1c44 0.9603
C22 C21 1.392(4)
C22 H1c22 0.9604
C24 C25 1.380(4)
C24 H1c24 0.9605
C43 C42 1.384(5)
C43 H1c43 0.9596
C52 C53 1.380(5)
C52 C51 1.388(4)
C52 H1c52 0.9596
C4 C3 1.368(5)
C4 C5 1.411(4)
C4 H1c4 0.9598
C53 H1c53 0.9597
C3 C2 1.404(4)
C3 H1c3 0.9603
C8 C7 1.352(4)
C8 C9 1.438(5)
C8 H1c8 0.9599
C45 H1c45 0.9601
C12 C11 1.376(5)
C12 H1c12 0.9602
C11 C9 1.395(4)
C11 H1c11 0.9604
C41 C42 1.382(3)
C41 H1c41 0.9602
C21 C20 1.405(3)
C21 H1c21 0.9599
C50 C55 1.392(3)
C50 C51 1.386(3)
C7 C5 1.432(5)
C7 H1c7 0.9604
C55 H1c55 0.9599
C20 C25 1.405(3)
C51 H1c51 0.9599
C25 H1c25 0.9598
C30 H1c30 0.9599
C30 H2c30 0.9602
C30 H3c30 0.9601
C2 H1c2 0.9604
C42 H1c42 0.9593
C6 C5 1.413(4)
C6 C10 1.421(3)
C9 C10 1.412(4)

loop_
_geom_hbond_atom_site_label_D
_geom_hbond_atom_site_label_H
_geom_hbond_atom_site_label_A
_geom_hbond_distance_DH
_geom_hbond_distance_HA
_geom_hbond_distance_DA
_geom_hbond_angle_DHA
C13 H1c13 C40 0.96 2.45 3.328(3) 151.82
